data_8104944
loop_
_publ_author_name
'Hosten, Eric C.'
'Betz, Richard'

_publ_section_title
;
 The crystal structure of 3-chloropropionic acid, C3H5ClO2
;
_journal_issue 1
_journal_name_full 'Zeitschrift f\"ur Kristallographie - New Crystal Structures'
_journal_page_first 273
_journal_page_last 275
_journal_paper_doi 10.1515/ncrs-2020-0518
_journal_volume 236
_journal_year 2021
_chemical_formula_moiety 'C3 H5 Cl O2'
_chemical_formula_sum 'C3 H5 Cl O2'
_chemical_formula_weight 108.52
_chemical_name_common '3-chloropropionic acid'
_chemical_name_systematic '3-chloropropionic acid'
_space_group_crystal_system monoclinic
_space_group_IT_number 14
_space_group_name_Hall '-P 2ybc'
_space_group_name_H-M_alt 'P 1 21/c 1'
_atom_sites_solution_hydrogens geom
_atom_sites_solution_primary SHELXS
_atom_sites_solution_secondary difmap
_cell_angle_alpha 90
_cell_angle_beta 94.594(3)
_cell_angle_gamma 90
_cell_formula_units_Z 8
_cell_length_a 5.2011(4)
_cell_length_b 7.4362(4)
_cell_length_c 24.1175(15)
_cell_measurement_reflns_used 5017
_cell_measurement_temperature 200(2)
_cell_measurement_theta_max 28.35
_cell_measurement_theta_min 2.74
_cell_volume 929.78(10)
_computing_cell_refinement 'SAINT [1]'
_computing_data_collection 'APEX2 [1]'
_computing_data_reduction 'SAINT [1]'
_computing_molecular_graphics 'ORTEP3 [3], Mercury [4]'
_computing_publication_material 'SHELXL-97 [2], PLATON [5]'
_computing_structure_refinement 'SHELXL-97 [2]'
_computing_structure_solution 'SHELXS-97 [2]'
_diffrn_ambient_temperature 200(2)
_diffrn_measured_fraction_theta_full 0.993
_diffrn_measured_fraction_theta_max 0.986
_diffrn_measurement_device_type 'Bruker APEX-II CCD'
_diffrn_measurement_method '\f and \w scans'
_diffrn_radiation_monochromator graphite
_diffrn_radiation_type MoK\a
_diffrn_radiation_wavelength 0.71069
_diffrn_reflns_av_R_equivalents 0.0171
_diffrn_reflns_av_sigmaI/netI 0.0140
_diffrn_reflns_Laue_measured_fraction_full 0.993
_diffrn_reflns_Laue_measured_fraction_max 0.986
_diffrn_reflns_limit_h_max 6
_diffrn_reflns_limit_h_min -6
_diffrn_reflns_limit_k_max 9
_diffrn_reflns_limit_k_min -9
_diffrn_reflns_limit_l_max 32
_diffrn_reflns_limit_l_min -32
_diffrn_reflns_number 7885
_diffrn_reflns_point_group_measured_fraction_full 0.993
_diffrn_reflns_point_group_measured_fraction_max 0.986
_diffrn_reflns_theta_full 25.240
_diffrn_reflns_theta_max 28.352
_diffrn_reflns_theta_min 2.867
_exptl_absorpt_coefficient_mu 0.672
_exptl_absorpt_correction_T_max 1.0000
_exptl_absorpt_correction_T_min 0.8566
_exptl_absorpt_correction_type numerical
_exptl_absorpt_process_details
;                                                              
SADABS [6]                                         
;
_exptl_crystal_colour colourless
_exptl_crystal_density_diffrn 1.550
_exptl_crystal_description platelet
_exptl_crystal_F_000 448
_exptl_crystal_size_max 0.597
_exptl_crystal_size_mid 0.464
_exptl_crystal_size_min 0.246
_refine_diff_density_max 0.329
_refine_diff_density_min -0.339
_refine_diff_density_rms 0.052
_refine_ls_extinction_coef .
_refine_ls_extinction_method none
_refine_ls_goodness_of_fit_ref 1.106
_refine_ls_hydrogen_treatment constr
_refine_ls_matrix_type full
_refine_ls_number_parameters 111
_refine_ls_number_reflns 2269
_refine_ls_number_restraints 0
_refine_ls_restrained_S_all 1.106
_refine_ls_R_factor_all 0.0398
_refine_ls_R_factor_gt 0.0333
_refine_ls_shift/su_max 0.000
_refine_ls_shift/su_mean 0.000
_refine_ls_structure_factor_coef Fsqd
_refine_ls_weighting_details 'w=1/[\s^2^(Fo^2^)+(0.0206P)^2^+0.7416P] where P=(Fo^2^+2Fc^2^)/3'
_refine_ls_weighting_scheme calc
_refine_ls_wR_factor_gt 0.0750
_refine_ls_wR_factor_ref 0.0795
_reflns_Friedel_coverage 0.000
_reflns_Friedel_fraction_full .
_reflns_Friedel_fraction_max .
_reflns_number_gt 1926
_reflns_number_total 2269
_reflns_threshold_expression 'I > 2\s(I)'
_cod_data_source_file suppl_j_ncrs-2020-0518_suppl.cif
_cod_data_source_block g
_cod_original_sg_symbol_H-M 'P 21/c'
_cod_database_code 8104944
_shelx_space_group_comment
;
The symmetry employed for this shelxl refinement is uniquely defined
by the following loop, which should always be used as a source of
symmetry information in preference to the above space-group names.
They are only intended as comments.
;

loop_
_space_group_symop_operation_xyz
'x, y, z'
'-x, y+1/2, -z+1/2'
'-x, -y, -z'
'x, -y-1/2, z-1/2'

loop_
_atom_site_label
_atom_site_type_symbol
_atom_site_fract_x
_atom_site_fract_y
_atom_site_fract_z
_atom_site_U_iso_or_equiv
_atom_site_adp_type
_atom_site_occupancy
_atom_site_site_symmetry_order
_atom_site_calc_flag
_atom_site_refinement_flags_posn
_atom_site_refinement_flags_adp
_atom_site_refinement_flags_occupancy
_atom_site_disorder_assembly
_atom_site_disorder_group
Cl1 Cl 0.74346(8) -0.00203(7) 0.05634(2) 0.03771(13) Uani 1 1 d . . . . .
O11 O 1.0112(2) -0.08791(18) 0.22569(5) 0.0342(3) Uani 1 1 d . . . . .
H11 H 0.914093 -0.072739 0.251507 0.051 Uiso 1 1 calc R U . . .
O12 O 0.7817(2) 0.14062(17) 0.18727(5) 0.0300(3) Uani 1 1 d . . . . .
C11 C 0.9545(3) 0.0306(2) 0.18626(6) 0.0233(3) Uani 1 1 d . . . . .
C12 C 1.1290(3) 0.0165(2) 0.13971(7) 0.0282(3) Uani 1 1 d . . . . .
H12A H 1.157037 -0.112232 0.131684 0.034 Uiso 1 1 calc R U . . .
H12B H 1.298420 0.069505 0.152212 0.034 Uiso 1 1 calc R U . . .
C13 C 1.0273(3) 0.1085(2) 0.08684(7) 0.0296(4) Uani 1 1 d . . . . .
H13A H 1.161931 0.107960 0.060057 0.035 Uiso 1 1 calc R U . . .
H13B H 0.985905 0.235247 0.094967 0.035 Uiso 1 1 calc R U . . .
Cl2 Cl 0.24696(9) 0.58842(7) 0.05642(2) 0.04071(13) Uani 1 1 d . . . . .
O21 O 0.5109(2) 0.67876(18) 0.22677(5) 0.0336(3) Uani 1 1 d . . . . .
H21 H 0.408194 0.667580 0.251715 0.050 Uiso 1 1 calc R U . . .
O22 O 0.2794(2) 0.45188(17) 0.18805(5) 0.0297(3) Uani 1 1 d . . . . .
C21 C 0.4530(3) 0.5612(2) 0.18719(6) 0.0232(3) Uani 1 1 d . . . . .
C22 C 0.6285(3) 0.5747(3) 0.14072(6) 0.0283(3) Uani 1 1 d . . . . .
H22A H 0.654470 0.703369 0.132188 0.034 Uiso 1 1 calc R U . . .
H22B H 0.798596 0.523582 0.153590 0.034 Uiso 1 1 calc R U . . .
C23 C 0.5297(3) 0.4800(3) 0.08820(7) 0.0307(4) Uani 1 1 d . . . . .
H23A H 0.488195 0.353689 0.096891 0.037 Uiso 1 1 calc R U . . .
H23B H 0.665796 0.479118 0.061771 0.037 Uiso 1 1 calc R U . . .

loop_
_atom_site_aniso_label
_atom_site_aniso_U_11
_atom_site_aniso_U_22
_atom_site_aniso_U_33
_atom_site_aniso_U_23
_atom_site_aniso_U_13
_atom_site_aniso_U_12
Cl1 0.0331(2) 0.0539(3) 0.0254(2) -0.00255(18) -0.00176(16) -0.00465(19)
O11 0.0316(6) 0.0426(7) 0.0297(6) 0.0088(5) 0.0097(5) 0.0098(6)
O12 0.0309(6) 0.0366(7) 0.0232(5) 0.0011(5) 0.0065(4) 0.0075(5)
C11 0.0210(7) 0.0282(8) 0.0206(7) -0.0035(6) 0.0002(5) -0.0031(6)
C12 0.0215(7) 0.0399(10) 0.0236(7) -0.0032(7) 0.0039(6) 0.0021(7)
C13 0.0272(8) 0.0372(10) 0.0250(8) 0.0001(7) 0.0065(6) -0.0038(7)
Cl2 0.0372(2) 0.0585(3) 0.0256(2) 0.0009(2) -0.00277(16) 0.0042(2)
O21 0.0310(6) 0.0415(7) 0.0295(6) -0.0097(5) 0.0098(5) -0.0094(5)
O22 0.0305(6) 0.0354(7) 0.0238(5) -0.0019(5) 0.0064(4) -0.0079(5)
C21 0.0209(7) 0.0288(8) 0.0196(7) 0.0029(6) 0.0004(5) 0.0033(6)
C22 0.0227(7) 0.0397(9) 0.0231(7) -0.0003(7) 0.0047(6) -0.0023(7)
C23 0.0295(8) 0.0384(10) 0.0249(8) -0.0022(7) 0.0065(6) 0.0032(7)

loop_
_atom_type_symbol
_atom_type_description
_atom_type_scat_dispersion_real
_atom_type_scat_dispersion_imag
_atom_type_scat_source
C C 0.0033 0.0016 'International Tables Vol C Tables 4.2.6.8 and 6.1.1.4'
H H 0.0000 0.0000 'International Tables Vol C Tables 4.2.6.8 and 6.1.1.4'
Cl Cl 0.1484 0.1585 'International Tables Vol C Tables 4.2.6.8 and 6.1.1.4'
O O 0.0106 0.0060 'International Tables Vol C Tables 4.2.6.8 and 6.1.1.4'

loop_
_geom_angle_atom_site_label_1
_geom_angle_atom_site_label_2
_geom_angle_atom_site_label_3
_geom_angle
_geom_angle_site_symmetry_1
_geom_angle_site_symmetry_3
C11 O11 H11 109.5 . .
O12 C11 O11 124.06(14) . .
O12 C11 C12 123.58(15) . .
O11 C11 C12 112.35(14) . .
C11 C12 C13 114.14(13) . .
C11 C12 H12A 108.7 . .
C13 C12 H12A 108.7 . .
C11 C12 H12B 108.7 . .
C13 C12 H12B 108.7 . .
H12A C12 H12B 107.6 . .
C12 C13 Cl1 111.15(12) . .
C12 C13 H13A 109.4 . .
Cl1 C13 H13A 109.4 . .
C12 C13 H13B 109.4 . .
Cl1 C13 H13B 109.4 . .
H13A C13 H13B 108.0 . .
C21 O21 H21 109.5 . .
O22 C21 O21 124.09(14) . .
O22 C21 C22 123.57(15) . .
O21 C21 C22 112.34(14) . .
C23 C22 C21 114.18(14) . .
C23 C22 H22A 108.7 . .
C21 C22 H22A 108.7 . .
C23 C22 H22B 108.7 . .
C21 C22 H22B 108.7 . .
H22A C22 H22B 107.6 . .
C22 C23 Cl2 111.26(12) . .
C22 C23 H23A 109.4 . .
Cl2 C23 H23A 109.4 . .
C22 C23 H23B 109.4 . .
Cl2 C23 H23B 109.4 . .
H23A C23 H23B 108.0 . .

loop_
_geom_bond_atom_site_label_1
_geom_bond_atom_site_label_2
_geom_bond_distance
_geom_bond_site_symmetry_2
Cl1 C13 1.7950(17) .
O11 C11 1.3128(19) .
O11 H11 0.8400 .
O12 C11 1.2170(19) .
C11 C12 1.503(2) .
C12 C13 1.505(2) .
C12 H12A 0.9900 .
C12 H12B 0.9900 .
C13 H13A 0.9900 .
C13 H13B 0.9900 .
Cl2 C23 1.7941(18) .
O21 C21 1.3115(19) .
O21 H21 0.8400 .
O22 C21 1.2163(19) .
C21 C22 1.504(2) .
C22 C23 1.503(2) .
C22 H22A 0.9900 .
C22 H22B 0.9900 .
C23 H23A 0.9900 .
C23 H23B 0.9900 .

loop_
_geom_hbond_atom_site_label_D
_geom_hbond_atom_site_label_H
_geom_hbond_atom_site_label_A
_geom_hbond_distance_DH
_geom_hbond_distance_HA
_geom_hbond_distance_DA
_geom_hbond_angle_DHA
_geom_hbond_site_symmetry_A
O11 H11 O22 0.84 1.85 2.6839(16) 175.5 2_645
O21 H21 O12 0.84 1.85 2.6831(16) 172.9 2_655
C12 H12B O12 0.99 2.64 3.615(2) 168.1 1_655
C12 H12A Cl2 0.99 2.93 3.8399(18) 152.7 1_645
C22 H22B O22 0.99 2.63 3.603(2) 169.1 1_655
C22 H22A Cl1 0.99 2.91 3.8209(19) 152.6 1_565

loop_
_geom_torsion_atom_site_label_1
_geom_torsion_atom_site_label_2
_geom_torsion_atom_site_label_3
_geom_torsion_atom_site_label_4
_geom_torsion
_geom_torsion_site_symmetry_1
_geom_torsion_site_symmetry_2
_geom_torsion_site_symmetry_3
_geom_torsion_site_symmetry_4
O12 C11 C12 C13 -17.6(2) . . . .
O11 C11 C12 C13 162.88(15) . . . .
C11 C12 C13 Cl1 -66.78(17) . . . .
O22 C21 C22 C23 16.4(2) . . . .
O21 C21 C22 C23 -164.41(15) . . . .
C21 C22 C23 Cl2 67.51(18) . . . .
